data_7155076
loop_
_publ_author_name
'Tulichala, R. N. Prasad'
'Swamy, K. C. Kumara'

_publ_section_title
;
 Reactivity of alkynylindole-2-carboxamides in [Pd]-catalysed C-H
 activation and phase transfer catalysis: formation of pyrrolo-diindolones
 vs. \b-carbolinones.
;
_journal_issue 19
_journal_name_full 'Organic &amp; biomolecular chemistry'
_journal_page_first 4519
_journal_page_last 4533
_journal_paper_doi 10.1039/c6ob00583g
_journal_volume 14
_journal_year 2016
_chemical_formula_moiety 'C31 H22 N2 O2'
_chemical_formula_sum 'C31 H22 N2 O2'
_chemical_formula_weight 454.51
_chemical_name_systematic
; 
 ? 
;
_space_group_IT_number 2
_symmetry_cell_setting triclinic
_symmetry_space_group_name_Hall '-P 1'
_symmetry_space_group_name_H-M 'P -1'
_atom_sites_solution_hydrogens geom
_atom_sites_solution_primary direct
_atom_sites_solution_secondary difmap
_audit_creation_method SHELXL-97
_audit_update_record
;
2016-02-13 deposited with the CCDC.
2016-04-08 downloaded from the CCDC.
;
_cell_angle_alpha 112.674(8)
_cell_angle_beta 90.151(5)
_cell_angle_gamma 96.976(5)
_cell_formula_units_Z 2
_cell_length_a 9.4276(5)
_cell_length_b 11.2761(9)
_cell_length_c 11.6981(10)
_cell_measurement_reflns_used 2708
_cell_measurement_temperature 298(2)
_cell_measurement_theta_max 71.8710
_cell_measurement_theta_min 4.1000
_cell_volume 1137.32(16)
_computing_structure_refinement 'SHELXL-97 (Sheldrick, 1997)'
_computing_structure_solution 'SHELXS-97 (Sheldrick, 1990)'
_diffrn_ambient_temperature 298(2)
_diffrn_measured_fraction_theta_full 0.971
_diffrn_measured_fraction_theta_max 0.971
_diffrn_measurement_device_type 'CCD area detector'
_diffrn_measurement_method 'phi and omega scans'
_diffrn_radiation_monochromator graphite
_diffrn_radiation_source 'fine-focus sealed tube'
_diffrn_radiation_type CuK\a
_diffrn_radiation_wavelength 1.54184
_diffrn_reflns_av_R_equivalents 0.0220
_diffrn_reflns_av_sigmaI/netI 0.0333
_diffrn_reflns_limit_h_max 11
_diffrn_reflns_limit_h_min -8
_diffrn_reflns_limit_k_max 13
_diffrn_reflns_limit_k_min -13
_diffrn_reflns_limit_l_max 14
_diffrn_reflns_limit_l_min -13
_diffrn_reflns_number 7843
_diffrn_reflns_theta_full 71.73
_diffrn_reflns_theta_max 71.73
_diffrn_reflns_theta_min 4.29
_exptl_absorpt_coefficient_mu 0.660
_exptl_absorpt_correction_T_max 0.924
_exptl_absorpt_correction_T_min 0.827
_exptl_absorpt_correction_type empirical
_exptl_absorpt_process_details 'SADABS, SHELDRICK (1996)'
_exptl_crystal_colour red
_exptl_crystal_density_diffrn 1.327
_exptl_crystal_density_method 'not measured'
_exptl_crystal_description needle
_exptl_crystal_F_000 476
_exptl_crystal_recrystallization_method 'Re-crystallisation from solvent: '
_exptl_crystal_size_max 0.36
_exptl_crystal_size_mid 0.24
_exptl_crystal_size_min 0.12
_refine_diff_density_max 0.158
_refine_diff_density_min -0.197
_refine_diff_density_rms 0.040
_refine_ls_extinction_method none
_refine_ls_goodness_of_fit_ref 1.029
_refine_ls_hydrogen_treatment mixed
_refine_ls_matrix_type full
_refine_ls_number_parameters 317
_refine_ls_number_reflns 4333
_refine_ls_number_restraints 0
_refine_ls_restrained_S_all 1.029
_refine_ls_R_factor_all 0.0579
_refine_ls_R_factor_gt 0.0449
_refine_ls_shift/su_max 0.000
_refine_ls_shift/su_mean 0.000
_refine_ls_structure_factor_coef Fsqd
_refine_ls_weighting_details 'calc w=1/[\s^2^(Fo^2^)+(0.0674P)^2^+0.0934P] where P=(Fo^2^+2Fc^2^)/3'
_refine_ls_weighting_scheme calc
_refine_ls_wR_factor_gt 0.1166
_refine_ls_wR_factor_ref 0.1290
_reflns_number_gt 3382
_reflns_number_total 4333
_reflns_threshold_expression >2sigma(I)
_cod_data_source_file c6ob00583g2.cif
_cod_data_source_block compound9a
_cod_depositor_comments 'Adding full bibliography for 7155076--7155077.cif.'
_cod_original_cell_volume 1137.32(14)
_cod_original_sg_symbol_H-M P-1
_cod_database_code 7155076

loop_
_symmetry_equiv_pos_as_xyz
'x, y, z'
'-x, -y, -z'

loop_
_atom_site_label
_atom_site_type_symbol
_atom_site_fract_x
_atom_site_fract_y
_atom_site_fract_z
_atom_site_U_iso_or_equiv
_atom_site_adp_type
_atom_site_occupancy
_atom_site_symmetry_multiplicity
_atom_site_calc_flag
_atom_site_refinement_flags
N2 N 0.14879(14) 0.29952(12) 0.82227(12) 0.0427(3) Uani 1 1 d .
N1 N 0.40279(15) 0.31514(14) 1.05752(13) 0.0467(3) Uani 1 1 d .
O1 O 0.22540(14) 0.10562(11) 0.80706(13) 0.0589(3) Uani 1 1 d .
C8 C 0.30357(17) 0.31744(16) 0.97430(15) 0.0439(3) Uani 1 1 d .
C10 C 0.17711(16) 0.43232(14) 0.89812(14) 0.0397(3) Uani 1 1 d .
O2 O -0.24022(16) 0.30383(15) 0.47548(13) 0.0689(4) Uani 1 1 d .
C18 C 0.02618(16) 0.40485(15) 0.73614(14) 0.0416(3) Uani 1 1 d .
C7 C 0.27732(16) 0.44151(15) 0.99707(15) 0.0416(3) Uani 1 1 d .
C23 C 0.05548(17) 0.28106(15) 0.72244(14) 0.0426(3) Uani 1 1 d .
C1 C 0.36544(16) 0.52557(16) 1.10490(14) 0.0432(3) Uani 1 1 d .
C9 C 0.22614(17) 0.22145(15) 0.86062(15) 0.0441(4) Uani 1 1 d .
C12 C 0.11388(15) 0.64176(15) 0.89031(15) 0.0409(3) Uani 1 1 d .
C19 C -0.07300(17) 0.41678(17) 0.65375(15) 0.0471(4) Uani 1 1 d .
H19 H -0.0945 0.4978 0.6617 0.057 Uiso 1 1 calc R
C17 C 0.12034(17) 0.70110(16) 0.80518(17) 0.0479(4) Uani 1 1 d .
H17 H 0.1156 0.6502 0.7207 0.058 Uiso 1 1 calc R
C20 C -0.13868(18) 0.30495(18) 0.55982(15) 0.0514(4) Uani 1 1 d .
C11 C 0.10636(16) 0.50054(15) 0.84762(14) 0.0400(3) Uani 1 1 d .
C6 C 0.44168(17) 0.44224(17) 1.13936(15) 0.0462(4) Uani 1 1 d .
C13 C 0.11929(17) 0.71982(16) 1.01599(16) 0.0480(4) Uani 1 1 d .
H13 H 0.1138 0.6819 1.0740 0.058 Uiso 1 1 calc R
C25 C 0.39776(18) 0.17855(16) 1.18130(15) 0.0475(4) Uani 1 1 d .
C5 C 0.54139(19) 0.4877(2) 1.23938(16) 0.0545(4) Uani 1 1 d .
H5 H 0.5910 0.4313 1.2595 0.065 Uiso 1 1 calc R
C2 C 0.39234(19) 0.65922(18) 1.17645(16) 0.0520(4) Uani 1 1 d .
H2 H 0.3452 0.7171 1.1564 0.062 Uiso 1 1 calc R
C24 C 0.4508(2) 0.20150(18) 1.06812(17) 0.0529(4) Uani 1 1 d .
H24A H 0.5546 0.2121 1.0722 0.064 Uiso 1 1 calc R
H24B H 0.4174 0.1257 0.9942 0.064 Uiso 1 1 calc R
C15 C 0.14019(19) 0.91078(17) 0.9699(2) 0.0601(5) Uani 1 1 d .
H15 H 0.1496 1.0006 0.9965 0.072 Uiso 1 1 calc R
C22 C -0.00883(19) 0.16945(16) 0.62815(16) 0.0514(4) Uani 1 1 d .
H22 H 0.0123 0.0882 0.6200 0.062 Uiso 1 1 calc R
C16 C 0.13362(19) 0.83443(18) 0.8448(2) 0.0571(4) Uani 1 1 d .
H16 H 0.1381 0.8727 0.7871 0.069 Uiso 1 1 calc R
C21 C -0.1058(2) 0.18275(18) 0.54628(17) 0.0563(4) Uani 1 1 d .
H21 H -0.1498 0.1093 0.4813 0.068 Uiso 1 1 calc R
C14 C 0.13282(19) 0.85357(17) 1.05587(19) 0.0579(5) Uani 1 1 d .
H14 H 0.1369 0.9049 1.1402 0.070 Uiso 1 1 calc R
C30 C 0.4781(2) 0.1177(2) 1.2356(2) 0.0654(5) Uani 1 1 d .
H30 H 0.5657 0.0941 1.2049 0.079 Uiso 1 1 calc R
C4 C 0.5637(2) 0.6187(2) 1.30729(17) 0.0609(5) Uani 1 1 d .
H4 H 0.6295 0.6520 1.3750 0.073 Uiso 1 1 calc R
C26 C 0.2679(2) 0.2130(2) 1.22883(19) 0.0603(5) Uani 1 1 d .
H26 H 0.2128 0.2539 1.1930 0.072 Uiso 1 1 calc R
C3 C 0.4894(2) 0.7034(2) 1.27661(17) 0.0602(5) Uani 1 1 d .
H3 H 0.5059 0.7917 1.3252 0.072 Uiso 1 1 calc R
C29 C 0.4277(3) 0.0918(3) 1.3365(2) 0.0867(8) Uani 1 1 d .
H29 H 0.4822 0.0509 1.3728 0.104 Uiso 1 1 calc R
C31 C -0.2949(2) 0.4212(3) 0.4967(2) 0.0737(6) Uani 1 1 d .
H31A H -0.3216 0.4582 0.5812 0.111 Uiso 1 1 calc R
H31B H -0.3774 0.4046 0.4418 0.111 Uiso 1 1 calc R
H31C H -0.2230 0.4807 0.4817 0.111 Uiso 1 1 calc R
C28 C 0.2982(3) 0.1261(2) 1.3827(2) 0.0829(7) Uani 1 1 d .
H28 H 0.2646 0.1080 1.4497 0.099 Uiso 1 1 calc R
C27 C 0.2194(3) 0.1870(2) 1.3296(2) 0.0774(6) Uani 1 1 d .
H27 H 0.1323 0.2113 1.3613 0.093 Uiso 1 1 calc R

loop_
_atom_site_aniso_label
_atom_site_aniso_U_11
_atom_site_aniso_U_22
_atom_site_aniso_U_33
_atom_site_aniso_U_23
_atom_site_aniso_U_13
_atom_site_aniso_U_12
N2 0.0463(7) 0.0335(6) 0.0468(7) 0.0147(5) -0.0015(5) 0.0036(5)
N1 0.0502(7) 0.0479(8) 0.0468(7) 0.0225(6) 0.0015(6) 0.0101(6)
O1 0.0742(8) 0.0354(6) 0.0661(8) 0.0183(6) -0.0033(6) 0.0081(5)
C8 0.0455(8) 0.0436(8) 0.0455(8) 0.0201(7) 0.0025(6) 0.0069(6)
C10 0.0409(7) 0.0330(7) 0.0424(7) 0.0122(6) 0.0020(6) 0.0026(6)
O2 0.0741(9) 0.0771(10) 0.0528(7) 0.0223(7) -0.0169(6) 0.0101(7)
C18 0.0427(8) 0.0384(8) 0.0437(8) 0.0161(6) 0.0036(6) 0.0050(6)
C7 0.0411(8) 0.0392(8) 0.0450(8) 0.0172(6) 0.0030(6) 0.0044(6)
C23 0.0458(8) 0.0392(8) 0.0426(8) 0.0160(7) 0.0025(6) 0.0048(6)
C1 0.0408(8) 0.0483(9) 0.0414(8) 0.0189(7) 0.0039(6) 0.0036(6)
C9 0.0469(8) 0.0389(8) 0.0493(8) 0.0201(7) 0.0039(7) 0.0059(6)
C12 0.0362(7) 0.0376(8) 0.0489(8) 0.0162(7) 0.0055(6) 0.0074(6)
C19 0.0503(9) 0.0481(9) 0.0449(8) 0.0198(7) 0.0015(7) 0.0078(7)
C17 0.0493(9) 0.0437(9) 0.0536(9) 0.0218(7) 0.0015(7) 0.0070(7)
C20 0.0524(9) 0.0593(10) 0.0411(8) 0.0192(8) -0.0023(7) 0.0039(8)
C11 0.0407(7) 0.0372(8) 0.0423(7) 0.0156(6) 0.0032(6) 0.0045(6)
C6 0.0463(8) 0.0527(9) 0.0412(8) 0.0206(7) 0.0058(6) 0.0046(7)
C13 0.0460(8) 0.0436(9) 0.0519(9) 0.0155(7) 0.0067(7) 0.0070(7)
C25 0.0547(9) 0.0403(8) 0.0468(8) 0.0169(7) -0.0047(7) 0.0040(7)
C5 0.0500(9) 0.0709(12) 0.0463(9) 0.0274(9) 0.0006(7) 0.0062(8)
C2 0.0536(9) 0.0483(9) 0.0508(9) 0.0172(8) 0.0022(7) 0.0019(7)
C24 0.0558(10) 0.0557(10) 0.0549(9) 0.0262(8) 0.0049(8) 0.0196(8)
C15 0.0536(10) 0.0357(8) 0.0875(14) 0.0198(9) 0.0008(9) 0.0075(7)
C22 0.0587(10) 0.0386(8) 0.0510(9) 0.0118(7) -0.0010(8) 0.0031(7)
C16 0.0559(10) 0.0462(9) 0.0772(12) 0.0327(9) -0.0015(9) 0.0062(8)
C21 0.0632(10) 0.0499(10) 0.0454(9) 0.0088(7) -0.0062(8) 0.0018(8)
C14 0.0579(10) 0.0425(9) 0.0602(10) 0.0048(8) 0.0052(8) 0.0088(8)
C30 0.0678(12) 0.0642(12) 0.0718(12) 0.0353(10) -0.0114(10) 0.0068(9)
C4 0.0574(10) 0.0738(13) 0.0441(9) 0.0186(9) -0.0067(8) -0.0034(9)
C26 0.0634(11) 0.0599(11) 0.0604(11) 0.0256(9) 0.0071(9) 0.0112(9)
C3 0.0620(11) 0.0569(11) 0.0502(9) 0.0119(8) -0.0022(8) -0.0044(9)
C29 0.113(2) 0.0803(16) 0.0797(15) 0.0517(14) -0.0295(15) -0.0076(14)
C31 0.0729(13) 0.0995(18) 0.0579(11) 0.0361(12) -0.0037(10) 0.0271(12)
C28 0.1112(19) 0.0760(15) 0.0572(12) 0.0315(11) -0.0039(13) -0.0229(14)
C27 0.0856(15) 0.0713(14) 0.0669(13) 0.0216(11) 0.0173(12) -0.0035(12)

loop_
_atom_type_symbol
_atom_type_description
_atom_type_scat_dispersion_real
_atom_type_scat_dispersion_imag
_atom_type_scat_source
C C 0.0181 0.0091 'International Tables Vol C Tables 4.2.6.8 and 6.1.1.4'
H H 0.0000 0.0000 'International Tables Vol C Tables 4.2.6.8 and 6.1.1.4'
N N 0.0311 0.0180 'International Tables Vol C Tables 4.2.6.8 and 6.1.1.4'
O O 0.0492 0.0322 'International Tables Vol C Tables 4.2.6.8 and 6.1.1.4'

loop_
_geom_angle_atom_site_label_1
_geom_angle_atom_site_label_2
_geom_angle_atom_site_label_3
_geom_angle
C23 N2 C9 136.35(14)
C23 N2 C10 109.92(13)
C9 N2 C10 113.59(13)
C8 N1 C6 106.83(14)
C8 N1 C24 127.49(15)
C6 N1 C24 125.44(15)
N1 C8 C7 111.73(15)
N1 C8 C9 135.71(15)
C7 C8 C9 112.34(14)
C11 C10 N2 109.05(14)
C11 C10 C7 145.19(15)
N2 C10 C7 105.66(13)
C20 O2 C31 117.39(16)
C19 C18 C23 119.50(15)
C19 C18 C11 132.05(15)
C23 C18 C11 108.31(14)
C8 C7 C1 106.69(14)
C8 C7 C10 106.63(14)
C1 C7 C10 146.57(15)
C22 C23 N2 131.42(15)
C22 C23 C18 122.22(16)
N2 C23 C18 106.26(14)
C2 C1 C6 117.88(15)
C2 C1 C7 136.95(16)
C6 C1 C7 105.17(14)
O1 C9 N2 125.80(16)
O1 C9 C8 132.48(16)
N2 C9 C8 101.71(13)
C13 C12 C17 118.47(15)
C13 C12 C11 121.02(15)
C17 C12 C11 120.48(15)
C20 C19 C18 118.40(16)
C16 C17 C12 120.84(17)
O2 C20 C19 123.84(18)
O2 C20 C21 114.95(16)
C19 C20 C21 121.20(16)
C10 C11 C18 106.43(13)
C10 C11 C12 127.64(14)
C18 C11 C12 125.84(14)
N1 C6 C5 127.58(17)
N1 C6 C1 109.57(14)
C5 C6 C1 122.83(17)
C14 C13 C12 120.72(17)
C30 C25 C26 118.97(18)
C30 C25 C24 119.56(17)
C26 C25 C24 121.43(16)
C4 C5 C6 117.42(18)
C3 C2 C1 119.01(18)
N1 C24 C25 113.16(14)
C16 C15 C14 119.93(16)
C23 C22 C21 117.69(16)
C15 C16 C17 120.07(18)
C22 C21 C20 120.98(16)
C13 C14 C15 119.95(17)
C25 C30 C29 120.0(2)
C5 C4 C3 121.20(18)
C25 C26 C27 120.4(2)
C2 C3 C4 121.65(19)
C28 C29 C30 120.6(2)
C27 C28 C29 119.4(2)
C28 C27 C26 120.7(2)

loop_
_geom_bond_atom_site_label_1
_geom_bond_atom_site_label_2
_geom_bond_distance
N2 C23 1.394(2)
N2 C9 1.402(2)
N2 C10 1.4065(19)
N1 C8 1.358(2)
N1 C6 1.385(2)
N1 C24 1.458(2)
O1 C9 1.211(2)
C8 C7 1.374(2)
C8 C9 1.472(2)
C10 C11 1.363(2)
C10 C7 1.456(2)
O2 C20 1.368(2)
O2 C31 1.411(3)
C18 C19 1.395(2)
C18 C23 1.404(2)
C18 C11 1.466(2)
C7 C1 1.436(2)
C23 C22 1.382(2)
C1 C2 1.403(2)
C1 C6 1.420(2)
C12 C13 1.389(2)
C12 C17 1.395(2)
C12 C11 1.466(2)
C19 C20 1.385(2)
C17 C16 1.381(2)
C20 C21 1.398(3)
C6 C5 1.389(2)
C13 C14 1.385(2)
C25 C30 1.381(3)
C25 C26 1.383(3)
C25 C24 1.519(2)
C5 C4 1.370(3)
C2 C3 1.375(3)
C15 C16 1.379(3)
C15 C14 1.387(3)
C22 C21 1.384(3)
C30 C29 1.392(3)
C4 C3 1.399(3)
C26 C27 1.387(3)
C29 C28 1.375(4)
C28 C27 1.363(4)
